data_4027662
loop_
_publ_author_name
'Ming-Chang P. Yeh'
'Chia-Jung Liang'
'Chern-Wei Fan'
'Wei-Hang Chiu'
'Jun-Yuan Lo'

_publ_section_title
;
 Synthesis of 2-Azaspiro[4.6]undec-7-enes from
 N-Tosyl-N-(3-arylpropargyl)-Tethered 3-Methylcyclohex-2-en-1-ols
;
_journal_name_full 'Journal of Organic Chemistry'
_journal_page_first 9707
_journal_page_last 9717
_journal_paper_doi 10.1021/jo301764g
_journal_volume 77
_journal_year 2012
_chemical_formula_moiety 'C24 H25 Br Cl N O2 S'
_chemical_formula_sum 'C24 H25 Br Cl N O2 S'
_chemical_formula_weight 506.87
_chemical_name_systematic
;
 ?
;
_space_group_IT_number 14
_symmetry_cell_setting monoclinic
_symmetry_space_group_name_Hall '-P 2yn'
_symmetry_space_group_name_H-M 'P 1 21/n 1'
_atom_sites_solution_hydrogens geom
_atom_sites_solution_primary direct
_atom_sites_solution_secondary difmap
_audit_creation_method SHELXL-97
_cell_angle_alpha 90.00
_cell_angle_beta 92.1390(10)
_cell_angle_gamma 90.00
_cell_formula_units_Z 4
_cell_length_a 6.4264(2)
_cell_length_b 9.0320(3)
_cell_length_c 39.7647(15)
_cell_measurement_reflns_used 15035
_cell_measurement_temperature 293(2)
_cell_measurement_theta_max 25.028
_cell_measurement_theta_min 2.037
_cell_volume 2306.46(14)
_computing_cell_refinement 'HKL Scalepack (Otwinowski & Minor 1997)'
_computing_data_collection 'Collect (Nonius BV, 1997-2000)'
_computing_data_reduction 'HKL Denzo and Scalepack'
_computing_molecular_graphics 'Ortep-3 for Windows (Farrugia, 1997)'
_computing_publication_material 'WinGX publication routines (Farrugia, 1999)'
_computing_structure_refinement 'SHELXL-97 (Sheldrick, 1997)'
_computing_structure_solution 'SHELXS-86 (Sheldrick, 1986)'
_diffrn_ambient_temperature 293(2)
_diffrn_detector_area_resol_mean 9
_diffrn_measured_fraction_theta_full 0.988
_diffrn_measured_fraction_theta_max 0.988
_diffrn_measurement_device_type KappaCCD
_diffrn_measurement_method 'CCD rotation images, thick slices'
_diffrn_radiation_monochromator graphite
_diffrn_radiation_source 'fine-focus sealed tube'
_diffrn_radiation_type MoK\a
_diffrn_radiation_wavelength 0.71073
_diffrn_reflns_av_R_equivalents 0.0754
_diffrn_reflns_av_sigmaI/netI 0.1106
_diffrn_reflns_limit_h_max 7
_diffrn_reflns_limit_h_min -7
_diffrn_reflns_limit_k_max 9
_diffrn_reflns_limit_k_min -10
_diffrn_reflns_limit_l_max 41
_diffrn_reflns_limit_l_min -42
_diffrn_reflns_number 7250
_diffrn_reflns_theta_full 24.99
_diffrn_reflns_theta_max 24.99
_diffrn_reflns_theta_min 2.31
_exptl_absorpt_coefficient_mu 2.009
_exptl_absorpt_correction_T_max 0.8902
_exptl_absorpt_correction_T_min 0.625
_exptl_absorpt_correction_type multi-scan
_exptl_absorpt_process_details
;
 ?
;
_exptl_crystal_colour colorless
_exptl_crystal_density_diffrn 1.460
_exptl_crystal_description prism
_exptl_crystal_F_000 1040
_exptl_crystal_size_max 0.55
_exptl_crystal_size_mid 0.06
_exptl_crystal_size_min 0.03
_refine_diff_density_max 1.441
_refine_diff_density_min -0.792
_refine_diff_density_rms 0.162
_refine_ls_extinction_method none
_refine_ls_goodness_of_fit_ref 1.079
_refine_ls_hydrogen_treatment constr
_refine_ls_matrix_type full
_refine_ls_number_parameters 270
_refine_ls_number_reflns 4014
_refine_ls_number_restraints 0
_refine_ls_restrained_S_all 1.079
_refine_ls_R_factor_all 0.1942
_refine_ls_R_factor_gt 0.1333
_refine_ls_shift/su_max 0.003
_refine_ls_shift/su_mean 0.000
_refine_ls_structure_factor_coef Fsqd
_refine_ls_weighting_details 'calc w=1/[\s^2^(Fo^2^)+(0.1025P)^2^+80.2341P] where P=(Fo^2^+2Fc^2^)/3'
_refine_ls_weighting_scheme calc
_refine_ls_wR_factor_gt 0.3366
_refine_ls_wR_factor_ref 0.3696
_reflns_number_gt 1730
_reflns_number_total 4014
_reflns_threshold_expression >2sigma(I)
_cod_data_source_file jo301764g_si_005.cif
_cod_data_source_block 12678
_cod_original_sg_symbol_H-M 'P 21/n'
_cod_database_code 4027662

loop_
_symmetry_equiv_pos_as_xyz
'x, y, z'
'-x+1/2, y+1/2, -z+1/2'
'-x, -y, -z'
'x-1/2, -y-1/2, z-1/2'

loop_
_atom_site_label
_atom_site_type_symbol
_atom_site_fract_x
_atom_site_fract_y
_atom_site_fract_z
_atom_site_U_iso_or_equiv
_atom_site_adp_type
_atom_site_occupancy
_atom_site_symmetry_multiplicity
_atom_site_calc_flag
_atom_site_refinement_flags
Br1 Br -0.0442(4) -0.2192(3) 0.49247(7) 0.0721(10) Uani 1 1 d .
Cl1 Cl 0.6462(8) -0.1778(6) 0.35864(15) 0.0564(15) Uani 1 1 d .
S1 S 0.8944(8) 0.3938(6) 0.31997(15) 0.0517(15) Uani 1 1 d .
O1 O 0.931(2) 0.5453(15) 0.3324(4) 0.065(4) Uani 1 1 d .
O2 O 1.065(2) 0.3059(19) 0.3089(4) 0.072(5) Uani 1 1 d .
N1 N 0.783(2) 0.3035(18) 0.3497(4) 0.050(4) Uani 1 1 d .
C1 C 0.709(3) 0.408(2) 0.2866(5) 0.049(6) Uani 1 1 d .
C2 C 0.712(4) 0.310(2) 0.2589(6) 0.059(6) Uani 1 1 d .
H2 H 0.8153 0.2378 0.2579 0.071 Uiso 1 1 calc R
C3 C 0.559(5) 0.321(3) 0.2327(6) 0.087(9) Uani 1 1 d .
H3 H 0.5625 0.2581 0.2143 0.104 Uiso 1 1 calc R
C4 C 0.404(3) 0.425(3) 0.2342(6) 0.062(7) Uani 1 1 d .
C5 C 0.244(4) 0.432(4) 0.2064(7) 0.104(10) Uani 1 1 d .
H5A H 0.1474 0.5099 0.2107 0.155 Uiso 1 1 calc R
H5B H 0.1708 0.3390 0.2050 0.155 Uiso 1 1 calc R
H5C H 0.3099 0.4503 0.1856 0.155 Uiso 1 1 calc R
C6 C 0.395(4) 0.520(3) 0.2628(6) 0.064(7) Uani 1 1 d .
H6 H 0.2846 0.5860 0.2646 0.077 Uiso 1 1 calc R
C7 C 0.547(3) 0.514(2) 0.2872(6) 0.062(6) Uani 1 1 d .
H7 H 0.5454 0.5806 0.3050 0.074 Uiso 1 1 calc R
C8 C 0.595(3) 0.366(2) 0.3643(5) 0.040(5) Uani 1 1 d .
H8A H 0.4829 0.3755 0.3475 0.048 Uiso 1 1 calc R
H8B H 0.6239 0.4627 0.3742 0.048 Uiso 1 1 calc R
C9 C 0.541(2) 0.2518(19) 0.3917(5) 0.034(4) Uani 1 1 d .
C10 C 0.311(3) 0.265(2) 0.3991(6) 0.056(6) Uani 1 1 d .
H10A H 0.2304 0.2336 0.3793 0.067 Uiso 1 1 calc R
H10B H 0.2816 0.1957 0.4170 0.067 Uiso 1 1 calc R
C11 C 0.237(3) 0.415(2) 0.4092(7) 0.066(7) Uani 1 1 d .
H11A H 0.2738 0.4845 0.3918 0.079 Uiso 1 1 calc R
H11B H 0.0861 0.4122 0.4095 0.079 Uiso 1 1 calc R
C12 C 0.312(5) 0.471(3) 0.4401(11) 0.127(15) Uani 1 1 d .
H12A H 0.2560 0.5702 0.4411 0.152 Uiso 1 1 calc R
H12B H 0.2396 0.4140 0.4568 0.152 Uiso 1 1 calc R
C13 C 0.504(6) 0.481(4) 0.4520(8) 0.113(10) Uani 1 1 d .
H13 H 0.5196 0.5369 0.4716 0.135 Uiso 1 1 calc R
C14 C 0.684(4) 0.425(2) 0.4405(7) 0.069(7) Uani 1 1 d .
H14 H 0.8067 0.4792 0.4431 0.082 Uiso 1 1 calc R
C15 C 0.687(3) 0.274(2) 0.4232(5) 0.046(5) Uani 1 1 d .
H15A H 0.6512 0.1994 0.4397 0.056 Uiso 1 1 calc R
H15B H 0.8282 0.2539 0.4168 0.056 Uiso 1 1 calc R
C16 C 0.602(3) 0.103(2) 0.3756(5) 0.041(5) Uani 1 1 d .
C17 C 0.549(3) -0.032(2) 0.3820(5) 0.038(5) Uani 1 1 d .
C18 C 0.402(3) -0.080(2) 0.4086(6) 0.045(5) Uani 1 1 d .
C19 C 0.470(3) -0.083(2) 0.4418(6) 0.053(6) Uani 1 1 d .
H19 H 0.6080 -0.0585 0.4471 0.064 Uiso 1 1 calc R
C20 C 0.341(3) -0.121(2) 0.4674(6) 0.048(5) Uani 1 1 d .
H20 H 0.3879 -0.1189 0.4898 0.058 Uiso 1 1 calc R
C21 C 0.140(3) -0.162(2) 0.4583(6) 0.053(6) Uani 1 1 d .
C22 C 0.067(3) -0.161(2) 0.4253(6) 0.056(6) Uani 1 1 d .
H22 H -0.0707 -0.1840 0.4194 0.067 Uiso 1 1 calc R
C23 C 0.212(3) -0.124(3) 0.4010(5) 0.058(6) Uani 1 1 d .
H23 H 0.1700 -0.1301 0.3784 0.069 Uiso 1 1 calc R
C24 C 0.749(3) 0.143(2) 0.3471(5) 0.048(6) Uani 1 1 d .
H24A H 0.8798 0.0905 0.3498 0.058 Uiso 1 1 calc R
H24B H 0.6852 0.1182 0.3253 0.058 Uiso 1 1 calc R

loop_
_atom_site_aniso_label
_atom_site_aniso_U_11
_atom_site_aniso_U_22
_atom_site_aniso_U_33
_atom_site_aniso_U_23
_atom_site_aniso_U_13
_atom_site_aniso_U_12
Br1 0.0638(16) 0.092(2) 0.061(2) 0.0170(14) 0.0092(11) -0.0006(13)
Cl1 0.070(3) 0.047(3) 0.052(4) -0.012(3) -0.002(3) 0.003(3)
S1 0.049(3) 0.064(4) 0.043(4) 0.005(3) 0.005(2) -0.002(3)
O1 0.078(10) 0.052(9) 0.064(12) 0.002(8) -0.001(8) -0.027(8)
O2 0.047(8) 0.109(13) 0.062(12) 0.007(9) 0.014(7) 0.012(9)
N1 0.059(10) 0.052(11) 0.038(12) -0.003(8) 0.005(8) -0.012(8)
C1 0.040(11) 0.069(14) 0.037(16) 0.023(11) -0.006(9) 0.001(11)
C2 0.084(16) 0.047(14) 0.048(19) -0.022(12) 0.009(13) 0.005(11)
C3 0.13(2) 0.11(2) 0.018(17) -0.023(14) -0.004(15) -0.05(2)
C4 0.041(12) 0.090(19) 0.054(19) 0.033(14) -0.012(11) -0.001(12)
C5 0.09(2) 0.15(3) 0.07(2) 0.040(19) -0.025(16) -0.020(19)
C6 0.074(16) 0.090(18) 0.026(18) 0.003(13) -0.015(11) 0.017(13)
C7 0.070(15) 0.058(15) 0.06(2) 0.007(12) 0.011(13) -0.005(12)
C8 0.032(10) 0.066(13) 0.022(13) -0.006(10) 0.007(8) 0.012(9)
C9 0.035(10) 0.039(11) 0.025(12) -0.004(9) -0.013(8) 0.004(8)
C10 0.037(11) 0.053(14) 0.077(18) 0.003(12) -0.001(10) -0.005(10)
C11 0.036(12) 0.058(15) 0.10(2) -0.002(14) -0.004(12) 0.016(11)
C12 0.08(2) 0.08(2) 0.22(5) -0.09(3) 0.04(3) 0.005(17)
C13 0.14(3) 0.133 0.06(2) -0.038(18) -0.03(2) 0.07(2)
C14 0.058(14) 0.052(15) 0.09(2) -0.016(13) -0.032(13) 0.000(11)
C15 0.051(12) 0.049(12) 0.038(15) -0.004(10) -0.009(9) 0.001(10)
C16 0.044(11) 0.064(15) 0.014(13) -0.005(10) -0.011(8) 0.006(10)
C17 0.038(11) 0.042(12) 0.032(14) 0.001(9) -0.016(8) 0.002(9)
C18 0.046(12) 0.033(11) 0.056(17) 0.006(10) 0.014(11) 0.005(9)
C19 0.043(12) 0.055(14) 0.059(19) 0.003(11) -0.028(11) 0.004(10)
C20 0.066(14) 0.049(13) 0.029(14) 0.004(10) -0.004(10) 0.001(11)
C21 0.066(14) 0.048(13) 0.045(17) 0.006(11) 0.004(11) 0.007(11)
C22 0.059(13) 0.067(15) 0.039(18) 0.005(11) -0.022(11) -0.016(11)
C23 0.063(14) 0.098(18) 0.012(14) 0.017(11) -0.001(10) -0.006(13)
C24 0.053(12) 0.041(12) 0.052(16) 0.009(10) 0.023(10) 0.007(10)

loop_
_atom_type_symbol
_atom_type_description
_atom_type_scat_dispersion_real
_atom_type_scat_dispersion_imag
_atom_type_scat_source
C C 0.0033 0.0016 'International Tables Vol C Tables 4.2.6.8 and 6.1.1.4'
H H 0.0000 0.0000 'International Tables Vol C Tables 4.2.6.8 and 6.1.1.4'
Br Br -0.2901 2.4595 'International Tables Vol C Tables 4.2.6.8 and 6.1.1.4'
Cl Cl 0.1484 0.1585 'International Tables Vol C Tables 4.2.6.8 and 6.1.1.4'
N N 0.0061 0.0033 'International Tables Vol C Tables 4.2.6.8 and 6.1.1.4'
O O 0.0106 0.0060 'International Tables Vol C Tables 4.2.6.8 and 6.1.1.4'
S S 0.1246 0.1234 'International Tables Vol C Tables 4.2.6.8 and 6.1.1.4'

loop_
_geom_angle_atom_site_label_1
_geom_angle_atom_site_label_2
_geom_angle_atom_site_label_3
_geom_angle
O2 S1 O1 120.2(10)
O2 S1 N1 108.0(9)
O1 S1 N1 106.9(9)
O2 S1 C1 108.2(10)
O1 S1 C1 106.3(10)
N1 S1 C1 106.4(9)
C24 N1 C8 106.7(15)
C24 N1 S1 120.7(13)
C8 N1 S1 119.0(13)
C7 C1 C2 118.1(19)
C7 C1 S1 121.0(18)
C2 C1 S1 120.8(16)
C3 C2 C1 120(2)
C3 C2 H2 120.1
C1 C2 H2 120.1
C4 C3 C2 121(2)
C4 C3 H3 119.7
C2 C3 H3 119.7
C3 C4 C6 120(2)
C3 C4 C5 119(3)
C6 C4 C5 121(2)
C4 C5 H5A 109.5
C4 C5 H5B 109.5
H5A C5 H5B 109.5
C4 C5 H5C 109.5
H5A C5 H5C 109.5
H5B C5 H5C 109.5
C7 C6 C4 120(2)
C7 C6 H6 120.2
C4 C6 H6 120.2
C6 C7 C1 122(2)
C6 C7 H7 119.0
C1 C7 H7 119.0
N1 C8 C9 103.3(14)
N1 C8 H8A 111.1
C9 C8 H8A 111.1
N1 C8 H8B 111.1
C9 C8 H8B 111.1
H8A C8 H8B 109.1
C10 C9 C8 109.4(14)
C10 C9 C16 114.2(15)
C8 C9 C16 102.9(15)
C10 C9 C15 113.2(16)
C8 C9 C15 109.7(15)
C16 C9 C15 106.8(14)
C11 C10 C9 116.3(16)
C11 C10 H10A 108.2
C9 C10 H10A 108.2
C11 C10 H10B 108.2
C9 C10 H10B 108.2
H10A C10 H10B 107.4
C12 C11 C10 117(2)
C12 C11 H11A 108.0
C10 C11 H11A 108.0
C12 C11 H11B 108.0
C10 C11 H11B 108.0
H11A C11 H11B 107.2
C13 C12 C11 129(3)
C13 C12 H12A 104.9
C11 C12 H12A 104.9
C13 C12 H12B 105.0
C11 C12 H12B 105.0
H12A C12 H12B 105.8
C12 C13 C14 131(3)
C12 C13 H13 114.6
C14 C13 H13 114.6
C13 C14 C15 121(2)
C13 C14 H14 119.7
C15 C14 H14 119.7
C14 C15 C9 117.4(16)
C14 C15 H15A 108.0
C9 C15 H15A 108.0
C14 C15 H15B 108.0
C9 C15 H15B 108.0
H15A C15 H15B 107.2
C17 C16 C24 122.8(18)
C17 C16 C9 131.7(18)
C24 C16 C9 105.5(16)
C16 C17 C18 125.9(18)
C16 C17 Cl1 120.2(16)
C18 C17 Cl1 113.8(14)
C23 C18 C19 118.3(19)
C23 C18 C17 122(2)
C19 C18 C17 119.7(19)
C18 C19 C20 122.4(19)
C18 C19 H19 118.8
C20 C19 H19 118.8
C21 C20 C19 117(2)
C21 C20 H20 121.5
C19 C20 H20 121.5
C20 C21 C22 122(2)
C20 C21 Br1 119.2(17)
C22 C21 Br1 118.7(17)
C21 C22 C23 116.3(19)
C21 C22 H22 121.8
C23 C22 H22 121.8
C18 C23 C22 123(2)
C18 C23 H23 118.3
C22 C23 H23 118.3
N1 C24 C16 105.9(16)
N1 C24 H24A 110.6
C16 C24 H24A 110.6
N1 C24 H24B 110.6
C16 C24 H24B 110.6
H24A C24 H24B 108.7

loop_
_geom_bond_atom_site_label_1
_geom_bond_atom_site_label_2
_geom_bond_distance
Br1 C21 1.91(2)
Cl1 C17 1.74(2)
S1 O2 1.435(15)
S1 O1 1.471(15)
S1 N1 1.626(17)
S1 C1 1.757(19)
N1 C24 1.47(2)
N1 C8 1.47(2)
C1 C7 1.41(3)
C1 C2 1.42(3)
C2 C3 1.41(3)
C2 H2 0.9300
C3 C4 1.37(3)
C3 H3 0.9300
C4 C6 1.43(3)
C4 C5 1.48(3)
C5 H5A 0.9600
C5 H5B 0.9600
C5 H5C 0.9600
C6 C7 1.36(3)
C6 H6 0.9300
C7 H7 0.9300
C8 C9 1.55(3)
C8 H8A 0.9700
C8 H8B 0.9700
C9 C10 1.52(2)
C9 C16 1.55(3)
C9 C15 1.55(2)
C10 C11 1.50(3)
C10 H10A 0.9700
C10 H10B 0.9700
C11 C12 1.39(4)
C11 H11A 0.9700
C11 H11B 0.9700
C12 C13 1.31(4)
C12 H12A 0.9700
C12 H12B 0.9700
C13 C14 1.36(4)
C13 H13 0.9300
C14 C15 1.53(3)
C14 H14 0.9300
C15 H15A 0.9700
C15 H15B 0.9700
C16 C17 1.29(3)
C16 C24 1.55(3)
C17 C18 1.50(3)
C18 C23 1.31(3)
C18 C19 1.37(3)
C19 C20 1.38(3)
C19 H19 0.9300
C20 C21 1.38(3)
C20 H20 0.9300
C21 C22 1.38(3)
C22 C23 1.41(3)
C22 H22 0.9300
C23 H23 0.9300
C24 H24A 0.9700
C24 H24B 0.9700
